data_7242727
loop_
_publ_author_name
'Szklarz, Przemys\/law'
'Kinzhybalo, Vasyl'
'Bator, Gra\.zyna'

_publ_section_title
;
 Ferroelectricity and switching polarization on the C--H&#x22EF;\p bond in
 a pure organic molecular crystal -- 1,3,5-trimethylnitrobenzene
;
_journal_issue 22
_journal_name_full CrystEngComm
_journal_page_first 4005
_journal_page_last 4012
_journal_paper_doi 10.1039/D1CE00381J
_journal_volume 23
_journal_year 2021
_chemical_formula_moiety '0(C), 0.5(C18 H22 N2 O4)'
_chemical_formula_sum 'C9 H11 N O2'
_chemical_formula_weight 165.19
_space_group_crystal_system orthorhombic
_space_group_IT_number 62
_space_group_name_Hall '-P 2ac 2n'
_space_group_name_H-M_alt 'P n m a'
_atom_sites_solution_hydrogens geom
_atom_sites_solution_primary dual
_audit_creation_date 2019-11-05
_audit_creation_method
;
Olex2 1.2
(compiled 2017.01.04 svn.r3372 for OlexSys, GUI svn.r5292)
;
_audit_update_record
;
2020-03-21 deposited with the CCDC.	2021-04-28 downloaded from the CCDC.
;
_cell_angle_alpha 90
_cell_angle_beta 90
_cell_angle_gamma 90
_cell_formula_units_Z 4
_cell_length_a 15.113(9)
_cell_length_b 7.205(4)
_cell_length_c 8.356(4)
_cell_measurement_reflns_used 3292
_cell_measurement_temperature 250.00(10)
_cell_measurement_theta_max 27.8680
_cell_measurement_theta_min 3.6260
_cell_volume 909.9(9)
_computing_cell_refinement 'CrysAlisPro 1.171.39.46 (Rigaku OD, 2018)'
_computing_data_collection 'CrysAlisPro 1.171.39.46 (Rigaku OD, 2018)'
_computing_data_reduction 'CrysAlisPro 1.171.39.46 (Rigaku OD, 2018)'
_computing_molecular_graphics 'Olex2 (Dolomanov et al., 2009)'
_computing_publication_material 'Olex2 (Dolomanov et al., 2009)'
_computing_structure_refinement 'ShelXL (Sheldrick, 2015)'
_computing_structure_solution 'ShelXT (Sheldrick, 2015)'
_diffrn_ambient_environment N~2~
_diffrn_ambient_temperature 250.00(10)
_diffrn_detector 'CCD plate'
_diffrn_detector_area_resol_mean 10.6249
_diffrn_detector_type Atlas
_diffrn_measured_fraction_theta_full 1.000
_diffrn_measured_fraction_theta_max 0.953
_diffrn_measurement_details
;
List of Runs (angles in degrees, time in seconds):

  # Type    Start    End  Width  t~exp~   \w     \q     \k     \f   Frames
#--------------------------------------------------------------------------
  1  \w     32.00 104.00   1.00    4.00    --   13.60-178.00  90.00   72
  2  \w    -77.00 -32.00   1.00    4.00    --   13.60 178.00   0.00   45
  3  \w    -19.00  92.00   1.00    4.00    --   13.60  57.00  90.00  111
  4  \w    -64.00  46.00   1.00    4.00    --   13.60 -57.00 120.00  110
  5  \w     35.00 106.00   1.00    4.00    --   13.60 178.00 -30.00   71
  6  \w    -19.00  92.00   1.00    4.00    --   13.60  57.00-120.00  111
  7  \w    -50.00  11.00   1.00    4.00    --  -14.38  77.00 -60.00   61
  8  \w    -25.00  30.00   1.00    4.00    --  -14.38 -99.00 -60.00   55
;
_diffrn_measurement_device 'four-circle diffractometer'
_diffrn_measurement_device_type 'Xcalibur, Atlas'
_diffrn_measurement_method '\w scans'
_diffrn_orient_matrix_type 'CrysAlisPro convention (1999,Acta A55,543-557)'
_diffrn_orient_matrix_UB_11 -0.0157399000
_diffrn_orient_matrix_UB_12 0.0763500000
_diffrn_orient_matrix_UB_13 -0.0454124000
_diffrn_orient_matrix_UB_21 0.0289383000
_diffrn_orient_matrix_UB_22 0.0600096000
_diffrn_orient_matrix_UB_23 0.0422534000
_diffrn_orient_matrix_UB_31 0.0334222000
_diffrn_orient_matrix_UB_32 -0.0160139000
_diffrn_orient_matrix_UB_33 -0.0579878000
_diffrn_radiation_monochromator graphite
_diffrn_radiation_probe x-ray
_diffrn_radiation_type MoK\a
_diffrn_radiation_wavelength 0.71073
_diffrn_reflns_av_R_equivalents 0.0279
_diffrn_reflns_av_unetI/netI 0.0150
_diffrn_reflns_Laue_measured_fraction_full 1.000
_diffrn_reflns_Laue_measured_fraction_max 0.953
_diffrn_reflns_limit_h_max 20
_diffrn_reflns_limit_h_min -20
_diffrn_reflns_limit_k_max 9
_diffrn_reflns_limit_k_min -9
_diffrn_reflns_limit_l_max 11
_diffrn_reflns_limit_l_min -11
_diffrn_reflns_number 13691
_diffrn_reflns_point_group_measured_fraction_full 1.000
_diffrn_reflns_point_group_measured_fraction_max 0.953
_diffrn_reflns_theta_full 25.242
_diffrn_reflns_theta_max 29.412
_diffrn_reflns_theta_min 2.696
_diffrn_source 'fine-focus sealed X-ray tube'
_diffrn_source_type 'Enhance (Mo) X-ray Source'
_exptl_absorpt_coefficient_mu 0.086
_exptl_absorpt_correction_T_max 0.986
_exptl_absorpt_correction_T_min 0.961
_exptl_absorpt_correction_type analytical
_exptl_absorpt_process_details
;
CrysAlisPro 1.171.39.46 (Rigaku Oxford Diffraction, 2018)
Analytical numeric absorption correction using a multifaceted crystal
			model based on expressions derived by R.C. Clark & J.S. Reid.
(Clark, R. C. & Reid, J. S. (1995). Acta Cryst. A51, 887-897)
Empirical absorption correction using spherical harmonics,
 implemented in SCALE3 ABSPACK scaling algorithm.
;
_exptl_crystal_density_diffrn 1.206
_exptl_crystal_description block
_exptl_crystal_F_000 352
_exptl_crystal_size_max 0.702
_exptl_crystal_size_mid 0.356
_exptl_crystal_size_min 0.246
_refine_diff_density_max 0.128
_refine_diff_density_min -0.213
_refine_diff_density_rms 0.042
_refine_ls_extinction_method none
_refine_ls_goodness_of_fit_ref 1.057
_refine_ls_hydrogen_treatment constr
_refine_ls_matrix_type full
_refine_ls_number_parameters 82
_refine_ls_number_reflns 1285
_refine_ls_number_restraints 0
_refine_ls_restrained_S_all 1.057
_refine_ls_R_factor_all 0.0832
_refine_ls_R_factor_gt 0.0513
_refine_ls_shift/su_max 0.000
_refine_ls_shift/su_mean 0.000
_refine_ls_structure_factor_coef Fsqd
_refine_ls_weighting_details 'w=1/[\s^2^(Fo^2^)+(0.0834P)^2^+0.1032P] where P=(Fo^2^+2Fc^2^)/3'
_refine_ls_weighting_scheme calc
_refine_ls_wR_factor_gt 0.1384
_refine_ls_wR_factor_ref 0.1647
_reflns_Friedel_coverage 0.000
_reflns_number_gt 832
_reflns_number_total 1285
_reflns_threshold_expression 'I > 2\s(I)'
_cod_data_source_file d1ce00381j3.cif
_cod_data_source_block tmnb19_vt_01_250_00abs
_cod_depositor_comments 'Adding full bibliography for 7242727--7242728.cif.'
_cod_database_code 7242727
_shelx_shelxl_version_number 2018/3
_chemical_oxdiff_formula C9H11NO2
_shelx_space_group_comment
;
The symmetry employed for this shelxl refinement is uniquely defined
by the following loop, which should always be used as a source of
symmetry information in preference to the above space-group names.
They are only intended as comments.
;
_reflns_odcompleteness_completeness 99.82
_reflns_odcompleteness_iscentric 1
_reflns_odcompleteness_theta 26.32
_olex2_refinement_description
;
1. Fixed Uiso
 At 1.2 times of:
  All C(H) groups
 At 1.5 times of:
  All C(H,H,H) groups
2. Others
 Fixed Sof: CG(0) H7B(0.5) H7A(0.5) H7C(0.5) H8B(0.5) H8A(0.5) H8C(0.5)
 H9A(0.5) H9B(0.5) H9C(0.5) O1(0.5) O2(0.5)
3.a Everything fixed:
 CG
3.b Aromatic/amide H refined with riding coordinates:
 C4(H4), C6(H6)
3.c Idealised Me refined as rotating group:
 C7(H7B,H7A,H7C), C8(H8B,H8A,H8C), C9(H9A,H9B,H9C)
;
_olex2_submission_special_instructions 'No special instructions were received'
_oxdiff_exptl_absorpt_empirical_details
;
Empirical correction (ABSPACK) includes:
- Absorption correction using spherical harmonics
- Frame scaling
;
_oxdiff_exptl_absorpt_empirical_full_max 1.120
_oxdiff_exptl_absorpt_empirical_full_min 0.914

loop_
_space_group_symop_operation_xyz
'x, y, z'
'-x+1/2, -y, z+1/2'
'-x, y+1/2, -z'
'x+1/2, -y+1/2, -z+1/2'
'-x, -y, -z'
'x-1/2, y, -z-1/2'
'x, -y-1/2, z'
'-x-1/2, y-1/2, z-1/2'

loop_
_atom_site_label
_atom_site_type_symbol
_atom_site_fract_x
_atom_site_fract_y
_atom_site_fract_z
_atom_site_U_iso_or_equiv
_atom_site_adp_type
_atom_site_occupancy
_atom_site_site_symmetry_order
_atom_site_calc_flag
_atom_site_refinement_flags_posn
_atom_site_refinement_flags_adp
_atom_site_refinement_flags_occupancy
_atom_site_disorder_assembly
_atom_site_disorder_group
CG C 0.105320 0.250000 0.570350 0.050 Uiso 0 2 d S T P . .
C1 C 0.12550(12) 0.250000 0.7361(2) 0.0503(5) Uani 1 2 d S T P . .
C2 C 0.03917(11) 0.250000 0.6792(2) 0.0516(5) Uani 1 2 d S T P . .
C3 C 0.01617(13) 0.250000 0.5178(2) 0.0539(5) Uani 1 2 d S T P . .
C4 C 0.08573(13) 0.250000 0.4096(2) 0.0554(5) Uani 1 2 d S T P . .
H4 H 0.073018 0.250000 0.299472 0.066 Uiso 1 2 calc RS T P . .
C5 C 0.17346(12) 0.250000 0.4584(2) 0.0518(5) Uani 1 2 d S T P . .
C6 C 0.19189(11) 0.250000 0.6210(2) 0.0504(5) Uani 1 2 d S T P . .
H6 H 0.251266 0.250000 0.654503 0.061 Uiso 1 2 calc RS T P . .
C7 C 0.14834(16) 0.250000 0.9123(2) 0.0737(7) Uani 1 2 d S T P . .
H7B H 0.141745 0.125506 0.954854 0.111 Uiso 0.5 1 calc GR . . . .
H7A H 0.108916 0.333662 0.968771 0.111 Uiso 0.5 1 calc GR . . . .
H7C H 0.209009 0.290832 0.926340 0.111 Uiso 0.5 1 calc GR . . . .
C8 C -0.07820(14) 0.250000 0.4586(3) 0.0768(7) Uani 1 2 d S T P . .
H8B H -0.114115 0.172412 0.527709 0.115 Uiso 0.5 1 calc GR . . . .
H8A H -0.080068 0.201802 0.350229 0.115 Uiso 0.5 1 calc GR . . . .
H8C H -0.101069 0.375786 0.459703 0.115 Uiso 0.5 1 calc GR . . . .
C9 C 0.24759(17) 0.250000 0.3365(3) 0.0769(7) Uani 1 2 d S T P . .
H9A H 0.232936 0.334158 0.249817 0.115 Uiso 0.5 1 calc GR . . . .
H9B H 0.255275 0.125637 0.294237 0.115 Uiso 0.5 1 calc GR . . . .
H9C H 0.302035 0.290205 0.387220 0.115 Uiso 0.5 1 calc GR . . . .
N1 N -0.03342(12) 0.250000 0.7976(2) 0.0728(6) Uani 1 2 d S T P . .
O1 O -0.0820(2) 0.1220(7) 0.8133(6) 0.1154(18) Uani 0.5 1 d . . . . .
O2 O -0.0406(2) 0.3947(7) 0.8756(6) 0.1181(17) Uani 0.5 1 d . . . . .

loop_
_atom_site_aniso_label
_atom_site_aniso_U_11
_atom_site_aniso_U_22
_atom_site_aniso_U_33
_atom_site_aniso_U_23
_atom_site_aniso_U_13
_atom_site_aniso_U_12
C1 0.0496(10) 0.0551(10) 0.0463(9) 0.000 -0.0002(7) 0.000
C2 0.0460(10) 0.0481(10) 0.0605(11) 0.000 0.0079(8) 0.000
C3 0.0497(10) 0.0432(9) 0.0688(11) 0.000 -0.0136(9) 0.000
C4 0.0659(12) 0.0529(10) 0.0474(10) 0.000 -0.0122(8) 0.000
C5 0.0568(11) 0.0530(10) 0.0456(9) 0.000 0.0042(8) 0.000
C6 0.0423(9) 0.0593(11) 0.0498(9) 0.000 -0.0011(7) 0.000
C7 0.0813(15) 0.0949(17) 0.0449(10) 0.000 -0.0016(10) 0.000
C8 0.0537(12) 0.0646(13) 0.1119(19) 0.000 -0.0273(12) 0.000
C9 0.0817(15) 0.0911(17) 0.0579(12) 0.000 0.0209(11) 0.000
N1 0.0602(11) 0.0705(12) 0.0878(14) 0.000 0.0212(9) 0.000
O1 0.084(3) 0.090(3) 0.172(5) -0.031(3) 0.063(3) -0.033(2)
O2 0.102(3) 0.103(2) 0.150(4) -0.041(3) 0.063(3) 0.007(2)

loop_
_atom_type_symbol
_atom_type_description
_atom_type_scat_dispersion_real
_atom_type_scat_dispersion_imag
_atom_type_scat_source
C C 0.0033 0.0016 'International Tables Vol C Tables 4.2.6.8 and 6.1.1.4'
H H 0.0000 0.0000 'International Tables Vol C Tables 4.2.6.8 and 6.1.1.4'
N N 0.0061 0.0033 'International Tables Vol C Tables 4.2.6.8 and 6.1.1.4'
O O 0.0106 0.0060 'International Tables Vol C Tables 4.2.6.8 and 6.1.1.4'

loop_
_exptl_crystal_face_index_h
_exptl_crystal_face_index_k
_exptl_crystal_face_index_l
_exptl_crystal_face_perp_dist
1 0 0 0.1415
-1 0 0 0.1102
0 0 1 0.2146
-1 0 -2 0.1283
0 -1 0 0.3356
0 1 0 0.3659
2 0 -1 0.1698
-2 0 1 0.1495
5 0 2 0.1524
-5 0 -2 0.0938
5 -1 0 0.1252
5 1 1 0.1585
-2 -2 5 0.2319
-5 3 2 0.2988
5 1 -3 0.2164

loop_
_geom_angle_atom_site_label_1
_geom_angle_atom_site_label_2
_geom_angle_atom_site_label_3
_geom_angle
_geom_angle_site_symmetry_1
_geom_angle_site_symmetry_3
_geom_angle_publ_flag
C2 C1 C6 116.22(16) . . ?
C2 C1 C7 123.20(17) . . ?
C6 C1 C7 120.59(18) . . ?
C1 C2 C3 124.45(17) . . ?
C1 C2 N1 117.95(17) . . ?
C3 C2 N1 117.59(17) . . ?
C2 C3 C8 123.6(2) . . ?
C4 C3 C2 116.25(17) . . ?
C4 C3 C8 120.17(19) . . ?
C3 C4 H4 118.9 . . ?
C3 C4 C5 122.21(17) . . ?
C5 C4 H4 118.9 . . ?
C4 C5 C9 120.61(18) . . ?
C6 C5 C4 118.68(17) . . ?
C6 C5 C9 120.70(18) . . ?
C1 C6 H6 118.9 . . ?
C5 C6 C1 122.20(17) . . ?
C5 C6 H6 118.9 . . ?
C1 C7 H7B 109.47(16) . 7_565 ?
C1 C7 H7B 109.5 . . ?
C1 C7 H7A 109.5(4) . 7_565 ?
C1 C7 H7A 109.5 . . ?
C1 C7 H7C 109.5(3) . 7_565 ?
C1 C7 H7C 109.5 . . ?
H7B C7 H7B 135.3 . 7_565 ?
H7B C7 H7A 109.5 . . ?
H7B C7 H7A 109.5 7_565 7_565 ?
H7B C7 H7A 35.3 . 7_565 ?
H7B C7 H7C 109.5 . . ?
H7B C7 H7C 76.8 . 7_565 ?
H7B C7 H7C 109.5 7_565 7_565 ?
H7A C7 H7B 35.3 . 7_565 ?
H7A C7 H7A 76.8 . 7_565 ?
H7A C7 H7C 135.3 . 7_565 ?
H7A C7 H7C 109.5 7_565 7_565 ?
H7A C7 H7C 109.5 . . ?
H7C C7 H7B 76.8 . 7_565 ?
H7C C7 H7A 135.3 . 7_565 ?
H7C C7 H7C 35.3 . 7_565 ?
C3 C8 H8B 109.5 . . ?
C3 C8 H8B 109.5(4) . 7_565 ?
C3 C8 H8A 109.5 . . ?
C3 C8 H8A 109.5(3) . 7_565 ?
C3 C8 H8C 109.5 . . ?
C3 C8 H8C 109.47(10) . 7_565 ?
H8B C8 H8B 70.4 . 7_565 ?
H8B C8 H8A 109.5 7_565 7_565 ?
H8B C8 H8A 109.5 . . ?
H8B C8 H8A 138.2 . 7_565 ?
H8B C8 H8C 109.5 . . ?
H8B C8 H8C 109.5 7_565 7_565 ?
H8B C8 H8C 42.0 . 7_565 ?
H8A C8 H8B 138.2 . 7_565 ?
H8A C8 H8A 42.0 . 7_565 ?
H8A C8 H8C 109.5 . . ?
H8A C8 H8C 70.4 . 7_565 ?
H8A C8 H8C 109.5 7_565 7_565 ?
H8C C8 H8B 42.0 . 7_565 ?
H8C C8 H8A 70.4 . 7_565 ?
H8C C8 H8C 138.2 . 7_565 ?
C5 C9 H9A 109.5 . . ?
C5 C9 H9A 109.5(5) . 7_565 ?
C5 C9 H9B 109.5 . . ?
C5 C9 H9B 109.47(17) . 7_565 ?
C5 C9 H9C 109.5(3) . 7_565 ?
C5 C9 H9C 109.5 . . ?
H9A C9 H9A 77.4 . 7_565 ?
H9A C9 H9B 109.5 . . ?
H9A C9 H9B 34.8 . 7_565 ?
H9A C9 H9B 109.5 7_565 7_565 ?
H9A C9 H9C 109.5 . . ?
H9A C9 H9C 109.5 7_565 7_565 ?
H9A C9 H9C 135.0 . 7_565 ?
H9B C9 H9A 34.8 . 7_565 ?
H9B C9 H9B 135.0 . 7_565 ?
H9B C9 H9C 109.5 7_565 7_565 ?
H9B C9 H9C 77.4 . 7_565 ?
H9B C9 H9C 109.5 . . ?
H9C C9 H9A 135.0 . 7_565 ?
H9C C9 H9B 77.4 . 7_565 ?
H9C C9 H9C 34.8 . 7_565 ?
O1 N1 C2 122.3(3) . . ?
O1 N1 C2 122.3(3) 7_565 . ?
O1 N1 O1 102.1(4) . 7_565 ?
O1 N1 O2 123.0(2) . . ?
O1 N1 O2 123.0(2) 7_565 7_565 ?
O1 N1 O2 39.7(3) 7_565 . ?
O1 N1 O2 39.7(3) . 7_565 ?
O2 N1 C2 114.7(2) 7_565 . ?
O2 N1 C2 114.7(2) . . ?
O2 N1 O2 115.3(6) . 7_565 ?

loop_
_geom_bond_atom_site_label_1
_geom_bond_atom_site_label_2
_geom_bond_distance
_geom_bond_site_symmetry_2
_geom_bond_publ_flag
C1 C2 1.388(3) . ?
C1 C6 1.390(3) . ?
C1 C7 1.513(3) . ?
C2 C3 1.393(3) . ?
C2 N1 1.477(2) . ?
C3 C4 1.387(3) . ?
C3 C8 1.510(3) . ?
C4 H4 0.9400 . ?
C4 C5 1.387(3) . ?
C5 C6 1.387(3) . ?
C5 C9 1.514(3) . ?
C6 H6 0.9400 . ?
C7 H7B 0.9700 . ?
C7 H7B 0.970(8) 7_565 ?
C7 H7A 0.9700 . ?
C7 H7A 0.970(19) 7_565 ?
C7 H7C 0.970(12) 7_565 ?
C7 H7C 0.9700 . ?
C8 H8B 0.9700 . ?
C8 H8B 0.970(17) 7_565 ?
C8 H8A 0.970(12) 7_565 ?
C8 H8A 0.9700 . ?
C8 H8C 0.9700 . ?
C8 H8C 0.970(5) 7_565 ?
C9 H9A 0.97(2) 7_565 ?
C9 H9A 0.9700 . ?
C9 H9B 0.9700 . ?
C9 H9B 0.970(8) 7_565 ?
C9 H9C 0.9700 . ?
C9 H9C 0.970(13) 7_565 ?
N1 O1 1.186(4) . ?
N1 O1 1.186(4) 7_565 ?
N1 O2 1.234(5) . ?
N1 O2 1.234(5) 7_565 ?

loop_
_geom_hbond_atom_site_label_D
_geom_hbond_atom_site_label_H
_geom_hbond_atom_site_label_A
_geom_hbond_distance_DH
_geom_hbond_distance_HA
_geom_hbond_distance_DA
_geom_hbond_angle_DHA
_geom_hbond_site_symmetry_A
_geom_hbond_publ_flag
C6 H6 O1 0.94 2.70 3.582(5) 157.2 6_657 yes
C7 H7B O2 0.97 2.67 3.514(5) 146.1 3_547 yes
C8 H8C CG 0.97 2.71 3.634(2) 159.7 3_556 yes

loop_
_geom_torsion_atom_site_label_1
_geom_torsion_atom_site_label_2
_geom_torsion_atom_site_label_3
_geom_torsion_atom_site_label_4
_geom_torsion
_geom_torsion_site_symmetry_1
_geom_torsion_site_symmetry_2
_geom_torsion_site_symmetry_3
_geom_torsion_site_symmetry_4
_geom_torsion_publ_flag
C1 C2 C3 C4 0.000(0) . . . . ?
C1 C2 C3 C8 180.000(0) . . . . ?
C1 C2 N1 O1 113.1(3) . . . 7_565 ?
C1 C2 N1 O1 -113.1(3) . . . . ?
C1 C2 N1 O2 68.4(3) . . . . ?
C1 C2 N1 O2 -68.4(3) . . . 7_565 ?
C2 C1 C6 C5 0.000(0) . . . . ?
C2 C3 C4 C5 0.000(0) . . . . ?
C3 C2 N1 O1 -66.9(3) . . . 7_565 ?
C3 C2 N1 O1 66.9(3) . . . . ?
C3 C2 N1 O2 111.6(3) . . . 7_565 ?
C3 C2 N1 O2 -111.6(3) . . . . ?
C3 C4 C5 C6 0.000(0) . . . . ?
C3 C4 C5 C9 180.000(0) . . . . ?
C4 C5 C6 C1 0.000(0) . . . . ?
C6 C1 C2 C3 0.000(0) . . . . ?
C6 C1 C2 N1 180.000(0) . . . . ?
C7 C1 C2 C3 180.000(0) . . . . ?
C7 C1 C2 N1 0.000(0) . . . . ?
C7 C1 C6 C5 180.000(0) . . . . ?
C8 C3 C4 C5 180.000(0) . . . . ?
C9 C5 C6 C1 180.000(0) . . . . ?
N1 C2 C3 C4 180.000(0) . . . . ?
N1 C2 C3 C8 0.000(0) . . . . ?

loop_
_exptl_oxdiff_crystal_face_indexfrac_h
_exptl_oxdiff_crystal_face_indexfrac_k
_exptl_oxdiff_crystal_face_indexfrac_l
_exptl_oxdiff_crystal_face_x
_exptl_oxdiff_crystal_face_y
_exptl_oxdiff_crystal_face_z
1.0011 -0.0007 0.0002 -0.0158 0.0289 0.0335
-1.0011 0.0007 -0.0002 0.0158 -0.0289 -0.0335
-0.0011 -0.0009 1.0005 -0.0455 0.0422 -0.0580
-0.9988 0.0025 -2.0012 0.1068 -0.1133 0.0826
-0.0011 -1.0018 -0.0002 -0.0765 -0.0602 0.0160
0.0011 1.0018 0.0002 0.0765 0.0602 -0.0160
2.0034 -0.0005 -1.0001 0.0138 0.0157 0.1250
-2.0034 0.0005 1.0001 -0.0138 -0.0157 -0.1250
5.0034 -0.0052 2.0020 -0.1701 0.2291 0.0512
-5.0034 0.0052 -2.0020 0.1701 -0.2291 -0.0512
5.0046 -1.0052 0.0008 -0.1556 0.0845 0.1833
5.0056 0.9975 1.0018 -0.0481 0.2470 0.0932
-2.0102 -2.0067 5.0016 -0.3487 0.0327 -0.3251
-5.0047 3.0069 2.0007 0.2175 0.1202 -0.3314
5.0102 1.0011 -3.0002 0.1338 0.0783 0.3254
